data_8103775
loop_
_publ_author_name
'Redhammer, G.J.'
'Roth, G.'

_publ_section_title
;
 Structural variations in the aegirine solid-solution series (Na, Li) Fe
 Si2 O6 at 298 K and 80 K
;
_journal_name_full 'Zeitschrift fuer Kristallographie (149,1979-)'
_journal_page_first 63
_journal_page_last 72
_journal_volume 217
_journal_year 2002
_chemical_formula_sum 'Fe Li0.182 Na0.818 O6 Si2'
_chemical_name_systematic '(Na0.818 Li0.182) Fe (Si2 O6)'
_space_group_IT_number 15
_symmetry_space_group_name_Hall '-C 2yc'
_symmetry_space_group_name_H-M 'C 1 2/c 1'
_cell_angle_alpha 90
_cell_angle_beta 108.125
_cell_angle_gamma 90
_cell_formula_units_Z 4
_cell_length_a 9.6483
_cell_length_b 8.7667
_cell_length_c 5.2973
_cell_volume 425.833
_citation_journal_id_ASTM ZEKRDZ
_cod_data_source_file Redhammer_ZEKRDZ_2002_1070.cif
_cod_data_source_block Fe1Li0.182Na0.818O6Si2
_cod_original_cell_volume 425.8325
_cod_original_formula_sum 'Fe1 Li0.182 Na0.818 O6 Si2'
_cod_database_code 8103775

loop_
_symmetry_equiv_pos_as_xyz
x,y,z
-x,y,-z+1/2
-x,-y,-z
x,-y,z-1/2
x+1/2,y+1/2,z
-x+1/2,y+1/2,-z+1/2
-x+1/2,-y+1/2,-z
x+1/2,-y+1/2,z-1/2

loop_
_atom_site_label
_atom_site_type_symbol
_atom_site_fract_x
_atom_site_fract_y
_atom_site_fract_z
_atom_site_occupancy
_atom_site_U_iso_or_equiv
Si1 Si+4 0.2923 0.0893 0.2429 1 0.0
O2 O-2 0.3602 0.2566 0.3071 1 0.0
Fe1 Fe+3 0 0.8987 0.25 1 0.0
O3 O-2 0.3531 0.9934 0.522 1 0.0
Na1 Na+1 0 0.2949 0.25 0.818 0.0
Li1 Li+1 0 0.2949 0.25 0.182 0.0
O1 O-2 0.1148 0.0801 0.14 1 0.0
